data_4080668
loop_
_publ_author_name
'Luo, Shao-Xiong'
'Wei, Lu'
'Zhang, Xin-Hai'
'Lim, Min Hwee'
'Lin, K. X. Vivian'
'Yeo, M. H. Valerie'
'Zhang, Wen-Hua'
'Liu, Zhi-Pan'
'Young, David J.'
'Hor, T. S. Andy'

_publ_section_title
;
 Enhanced Emission and Analyte Sensing by Cinchonine Iridium(III)
 Cyclometalated Complexes Bearing Bent Diphosphine Chelators
;
_journal_issue 10
_journal_name_full Organometallics
_journal_page_first 2908
_journal_paper_doi 10.1021/om400028n
_journal_volume 32
_journal_year 2013
_chemical_formula_sum 'C105 H82 Cl2 F12 Ir2 N4 O2 P6'
_chemical_formula_weight 2300.87
_space_group_IT_number 88
_symmetry_cell_setting tetragonal
_symmetry_space_group_name_Hall '-I 4ad'
_symmetry_space_group_name_H-M 'I 41/a :2'
_atom_sites_solution_hydrogens geom
_atom_sites_solution_primary direct
_atom_sites_solution_secondary difmap
_audit_creation_method SHELXL-97
_cell_angle_alpha 90.00
_cell_angle_beta 90.00
_cell_angle_gamma 90.00
_cell_formula_units_Z 8
_cell_length_a 20.9513(16)
_cell_length_b 20.9513(16)
_cell_length_c 41.583(7)
_cell_measurement_reflns_used 986
_cell_measurement_temperature 100(2)
_cell_measurement_theta_max 27.18
_cell_measurement_theta_min 2.39
_cell_volume 18253(4)
_computing_cell_refinement 'ApexII (Bruker, 2011)'
_computing_data_collection 'ApexII (Bruker, 2011)'
_computing_data_reduction 'ApexII (Bruker, 2011)'
_computing_molecular_graphics 'SHELXL-97 (Sheldrick, 2008)'
_computing_publication_material 'publCIF (Westrip, 2010)'
_computing_structure_refinement 'SHELXL-97 (Sheldrick, 2008)'
_computing_structure_solution 'SHELXS-97 (Sheldrick, 2008)'
_diffrn_ambient_temperature 100(2)
_diffrn_measured_fraction_theta_full 0.999
_diffrn_measured_fraction_theta_max 0.999
_diffrn_measurement_device_type 'Bruker ApexII'
_diffrn_measurement_method 'phi and omega scans'
_diffrn_radiation_monochromator graphite
_diffrn_radiation_source 'fine-focus sealed tube'
_diffrn_radiation_type MoK\a
_diffrn_radiation_wavelength 0.71073
_diffrn_reflns_av_R_equivalents 0.0492
_diffrn_reflns_av_sigmaI/netI 0.0330
_diffrn_reflns_limit_h_max 27
_diffrn_reflns_limit_h_min -27
_diffrn_reflns_limit_k_max 27
_diffrn_reflns_limit_k_min -20
_diffrn_reflns_limit_l_max 54
_diffrn_reflns_limit_l_min -52
_diffrn_reflns_number 65345
_diffrn_reflns_theta_full 27.52
_diffrn_reflns_theta_max 27.52
_diffrn_reflns_theta_min 1.69
_diffrn_standards_decay_% 0
_diffrn_standards_interval_count 0
_diffrn_standards_interval_time 0
_diffrn_standards_number 0
_exptl_absorpt_coefficient_mu 3.157
_exptl_absorpt_correction_T_max 0.7431
_exptl_absorpt_correction_T_min 0.6003
_exptl_absorpt_correction_type multi-scan
_exptl_absorpt_process_details 'SADABS, (Sheldrick 2008)'
_exptl_crystal_colour orange
_exptl_crystal_density_diffrn 1.675
_exptl_crystal_density_method 'not measured'
_exptl_crystal_description block
_exptl_crystal_F_000 9136
_exptl_crystal_size_max 0.18
_exptl_crystal_size_mid 0.12
_exptl_crystal_size_min 0.10
_refine_diff_density_max 2.287
_refine_diff_density_min -0.793
_refine_diff_density_rms 0.128
_refine_ls_extinction_method none
_refine_ls_goodness_of_fit_ref 1.055
_refine_ls_hydrogen_treatment mixed
_refine_ls_matrix_type full
_refine_ls_number_parameters 679
_refine_ls_number_reflns 10500
_refine_ls_number_restraints 27
_refine_ls_restrained_S_all 1.055
_refine_ls_R_factor_all 0.0410
_refine_ls_R_factor_gt 0.0332
_refine_ls_shift/su_max 0.001
_refine_ls_shift/su_mean 0.000
_refine_ls_structure_factor_coef Fsqd
_refine_ls_weighting_details 'calc w=1/[\s^2^(Fo^2^)+(0.0413P)^2^+69.5439P] where P=(Fo^2^+2Fc^2^)/3'
_refine_ls_weighting_scheme calc
_refine_ls_wR_factor_gt 0.0801
_refine_ls_wR_factor_ref 0.0839
_reflns_number_gt 9068
_reflns_number_total 10500
_reflns_threshold_expression >2sigma(I)
_cod_data_source_file om400028n_si_002.cif
_cod_data_source_block cpx7
_cod_original_cell_volume 18253(3)
_cod_original_sg_symbol_H-M 'I 41/a'
_cod_database_code 4080668

loop_
_symmetry_equiv_pos_as_xyz
'x, y, z'
'-x+1/2, -y, z+1/2'
'-y+3/4, x+1/4, z+1/4'
'y+3/4, -x+3/4, z+3/4'
'x+1/2, y+1/2, z+1/2'
'-x+1, -y+1/2, z+1'
'-y+5/4, x+3/4, z+3/4'
'y+5/4, -x+5/4, z+5/4'
'-x, -y, -z'
'x-1/2, y, -z-1/2'
'y-3/4, -x-1/4, -z-1/4'
'-y-3/4, x-3/4, -z-3/4'
'-x+1/2, -y+1/2, -z+1/2'
'x, y+1/2, -z'
'y-1/4, -x+1/4, -z+1/4'
'-y-1/4, x-1/4, -z-1/4'

loop_
_atom_site_label
_atom_site_type_symbol
_atom_site_fract_x
_atom_site_fract_y
_atom_site_fract_z
_atom_site_U_iso_or_equiv
_atom_site_adp_type
_atom_site_occupancy
_atom_site_symmetry_multiplicity
_atom_site_calc_flag
_atom_site_refinement_flags
_atom_site_disorder_assembly
_atom_site_disorder_group
Ir1 Ir 0.265932(6) -0.054720(6) -0.128832(3) 0.01405(5) Uani 1 1 d . . .
P1 P 0.29010(4) 0.02851(4) -0.16498(2) 0.01690(17) Uani 1 1 d . . .
P2 P 0.29376(4) 0.02024(4) -0.08912(2) 0.01573(17) Uani 1 1 d . . .
N1 N 0.35364(14) -0.09474(14) -0.13951(7) 0.0195(6) Uani 1 1 d . . .
N2 N 0.17061(14) -0.03676(14) -0.11935(7) 0.0194(6) Uani 1 1 d . . .
C1 C 0.40916(19) -0.0806(2) -0.12515(10) 0.0285(8) Uani 1 1 d . . .
H1 H 0.4092 -0.0484 -0.1090 0.034 Uiso 1 1 calc R . .
C2 C 0.46644(19) -0.1101(2) -0.13244(10) 0.0311(9) Uani 1 1 d . . .
H2 H 0.5046 -0.0991 -0.1214 0.037 Uiso 1 1 calc R . .
C3 C 0.46652(19) -0.1564(2) -0.15643(10) 0.0319(9) Uani 1 1 d . . .
H3 H 0.5049 -0.1777 -0.1621 0.038 Uiso 1 1 calc R . .
C4 C 0.41033(19) -0.17082(19) -0.17178(10) 0.0290(9) Uani 1 1 d . . .
H4 H 0.4100 -0.2019 -0.1884 0.035 Uiso 1 1 calc R . .
C5 C 0.35386(18) -0.14027(16) -0.16318(9) 0.0211(7) Uani 1 1 d . . .
C6 C 0.29185(17) -0.15355(16) -0.17748(8) 0.0203(7) Uani 1 1 d . . .
C7 C 0.28165(19) -0.19980(17) -0.20126(9) 0.0252(8) Uani 1 1 d . . .
H7 H 0.3168 -0.2224 -0.2102 0.030 Uiso 1 1 calc R . .
C8 C 0.2203(2) -0.21259(17) -0.21181(9) 0.0264(8) Uani 1 1 d . . .
H8 H 0.2131 -0.2444 -0.2277 0.032 Uiso 1 1 calc R . .
C9 C 0.16903(19) -0.17851(18) -0.19899(9) 0.0256(8) Uani 1 1 d . . .
H9 H 0.1269 -0.1873 -0.2061 0.031 Uiso 1 1 calc R . .
C10 C 0.17937(18) -0.13177(17) -0.17585(9) 0.0224(7) Uani 1 1 d . . .
H10 H 0.1440 -0.1086 -0.1676 0.027 Uiso 1 1 calc R . .
C11 C 0.24028(17) -0.11815(15) -0.16443(8) 0.0189(7) Uani 1 1 d . . .
C12 C 0.13897(17) 0.01616(18) -0.12773(9) 0.0222(7) Uani 1 1 d . . .
H12 H 0.1619 0.0501 -0.1375 0.027 Uiso 1 1 calc R . .
C13 C 0.07352(19) 0.0234(2) -0.12272(9) 0.0302(9) Uani 1 1 d . . .
H13 H 0.0523 0.0615 -0.1290 0.036 Uiso 1 1 calc R . .
C14 C 0.04034(18) -0.0259(2) -0.10853(10) 0.0320(9) Uani 1 1 d . . .
H14 H -0.0047 -0.0235 -0.1060 0.038 Uiso 1 1 calc R . .
C15 C 0.07339(18) -0.0786(2) -0.09806(10) 0.0305(9) Uani 1 1 d . . .
H15 H 0.0513 -0.1119 -0.0872 0.037 Uiso 1 1 calc R . .
C16 C 0.13921(17) -0.08390(18) -0.10320(9) 0.0234(7) Uani 1 1 d . . .
C17 C 0.17911(17) -0.13603(17) -0.09132(9) 0.0216(7) Uani 1 1 d . . .
C18 C 0.1555(2) -0.18744(19) -0.07354(9) 0.0289(9) Uani 1 1 d . . .
H18 H 0.1111 -0.1912 -0.0694 0.035 Uiso 1 1 calc R . .
C19 C 0.1976(2) -0.2328(2) -0.06198(9) 0.0315(9) Uani 1 1 d . . .
H19 H 0.1819 -0.2686 -0.0504 0.038 Uiso 1 1 calc R . .
C20 C 0.2625(2) -0.22632(19) -0.06725(10) 0.0308(9) Uani 1 1 d . . .
H20 H 0.2913 -0.2566 -0.0584 0.037 Uiso 1 1 calc R . .
C21 C 0.28616(19) -0.17546(18) -0.08554(9) 0.0249(8) Uani 1 1 d . . .
H21 H 0.3307 -0.1723 -0.0894 0.030 Uiso 1 1 calc R . .
C22 C 0.24500(17) -0.12904(16) -0.09827(8) 0.0192(7) Uani 1 1 d . . .
C23 C 0.32157(17) 0.09643(16) -0.14224(9) 0.0213(7) Uani 1 1 d . . .
C24 C 0.34496(18) 0.15122(18) -0.15781(10) 0.0273(8) Uani 1 1 d . . .
H24 H 0.3427 0.1543 -0.1806 0.033 Uiso 1 1 calc R . .
C25 C 0.37120(19) 0.20063(19) -0.14017(11) 0.0320(9) Uani 1 1 d . . .
H25 H 0.3866 0.2377 -0.1508 0.038 Uiso 1 1 calc R . .
C26 C 0.37501(18) 0.19612(19) -0.10670(11) 0.0298(9) Uani 1 1 d . . .
H26 H 0.3932 0.2301 -0.0946 0.036 Uiso 1 1 calc R . .
C27 C 0.35256(17) 0.14263(18) -0.09110(10) 0.0247(8) Uani 1 1 d . . .
H27 H 0.3550 0.1401 -0.0683 0.030 Uiso 1 1 calc R . .
C28 C 0.32604(16) 0.09171(16) -0.10866(9) 0.0195(7) Uani 1 1 d . . .
C29 C 0.35566(17) 0.01037(17) -0.19263(9) 0.0211(7) Uani 1 1 d . . .
C30 C 0.34571(19) -0.0275(2) -0.21972(9) 0.0284(8) Uani 1 1 d . . .
H30 H 0.3036 -0.0404 -0.2252 0.034 Uiso 1 1 calc R . .
C31 C 0.3966(2) -0.0464(2) -0.23875(10) 0.0364(10) Uani 1 1 d . . .
H31 H 0.3891 -0.0724 -0.2571 0.044 Uiso 1 1 calc R . .
C32 C 0.4580(2) -0.0279(3) -0.23132(10) 0.0408(11) Uani 1 1 d . . .
H32 H 0.4927 -0.0405 -0.2446 0.049 Uiso 1 1 calc R . .
C33 C 0.4685(2) 0.0090(3) -0.20462(12) 0.0451(12) Uani 1 1 d . . .
H33 H 0.5107 0.0219 -0.1994 0.054 Uiso 1 1 calc R . .
C34 C 0.41795(19) 0.0277(2) -0.18499(10) 0.0338(10) Uani 1 1 d . . .
H34 H 0.4261 0.0525 -0.1663 0.041 Uiso 1 1 calc R . .
C35 C 0.22606(17) 0.05904(18) -0.19084(9) 0.0229(8) Uani 1 1 d . . .
C36 C 0.19410(18) 0.0154(2) -0.21056(9) 0.0266(8) Uani 1 1 d . . .
H36 H 0.2065 -0.0282 -0.2104 0.032 Uiso 1 1 calc R . .
C37 C 0.14428(19) 0.0350(2) -0.23041(10) 0.0318(9) Uani 1 1 d . . .
H37 H 0.1235 0.0050 -0.2440 0.038 Uiso 1 1 calc R . .
C38 C 0.1252(2) 0.0982(2) -0.23036(11) 0.0360(10) Uani 1 1 d . . .
H38 H 0.0918 0.1119 -0.2442 0.043 Uiso 1 1 calc R . .
C39 C 0.1548(2) 0.1412(2) -0.21023(12) 0.0375(10) Uani 1 1 d . . .
H39 H 0.1406 0.1842 -0.2097 0.045 Uiso 1 1 calc R . .
C40 C 0.20547(19) 0.12207(19) -0.19062(10) 0.0297(9) Uani 1 1 d . . .
H40 H 0.2259 0.1523 -0.1771 0.036 Uiso 1 1 calc R . .
C41 C 0.22622(16) 0.05189(16) -0.06579(8) 0.0178(7) Uani 1 1 d . . .
C42 C 0.20729(18) 0.11573(18) -0.06765(9) 0.0241(8) Uani 1 1 d . . .
H42 H 0.2300 0.1445 -0.0811 0.029 Uiso 1 1 calc R . .
C43 C 0.15551(18) 0.13723(18) -0.04991(9) 0.0264(8) Uani 1 1 d . . .
H43 H 0.1431 0.1808 -0.0513 0.032 Uiso 1 1 calc R . .
C44 C 0.12180(18) 0.09618(19) -0.03024(9) 0.0261(8) Uani 1 1 d . . .
H44 H 0.0868 0.1113 -0.0179 0.031 Uiso 1 1 calc R . .
C45 C 0.13974(18) 0.03289(18) -0.02881(9) 0.0256(8) Uani 1 1 d . . .
H45 H 0.1165 0.0042 -0.0155 0.031 Uiso 1 1 calc R . .
C46 C 0.19116(17) 0.01056(18) -0.04645(9) 0.0226(7) Uani 1 1 d . . .
H46 H 0.2026 -0.0333 -0.0453 0.027 Uiso 1 1 calc R . .
C47 C 0.35239(17) -0.00514(17) -0.05895(8) 0.0209(7) Uani 1 1 d . . .
C48 C 0.41439(18) 0.0179(2) -0.05780(10) 0.0278(8) Uani 1 1 d . . .
H48 H 0.4265 0.0532 -0.0707 0.033 Uiso 1 1 calc R . .
C49 C 0.4590(2) -0.0112(2) -0.03746(11) 0.0363(10) Uani 1 1 d . . .
H49 H 0.5017 0.0041 -0.0369 0.044 Uiso 1 1 calc R . .
C50 C 0.4416(2) -0.0621(2) -0.01819(10) 0.0364(10) Uani 1 1 d . . .
H50 H 0.4723 -0.0816 -0.0045 0.044 Uiso 1 1 calc R . .
C51 C 0.3800(2) -0.0844(2) -0.01874(10) 0.0338(9) Uani 1 1 d . . .
H51 H 0.3678 -0.1189 -0.0052 0.041 Uiso 1 1 calc R . .
C52 C 0.33570(19) -0.05645(19) -0.03923(9) 0.0264(8) Uani 1 1 d . . .
H52 H 0.2933 -0.0725 -0.0398 0.032 Uiso 1 1 calc R . .
P3 P 0.0001(6) 0.2471(9) 0.00323(5) 0.0228(9) Uani 0.50 1 d PD A -1
F1 F -0.0704(4) 0.2641(4) -0.0071(3) 0.076(3) Uani 0.50 1 d PD A -1
F2 F 0.0205(9) 0.3206(9) -0.0001(5) 0.041(4) Uani 0.50 1 d PD A -1
F3 F 0.0192(4) 0.2370(3) -0.03355(12) 0.056(2) Uani 0.50 1 d PD A -1
F4 F 0.0707(4) 0.2305(4) 0.0132(2) 0.050(2) Uani 0.50 1 d PD A -1
F5 F -0.0183(7) 0.1729(8) 0.0057(5) 0.027(3) Uani 0.50 1 d PD A -1
F6 F -0.0173(5) 0.2578(5) 0.03961(14) 0.073(4) Uani 0.50 1 d PD A -1
P4 P 0.5011(6) 0.2610(2) -0.02887(6) 0.0342(13) Uani 0.50 1 d P B -1
F7 F 0.5212(6) 0.3293(4) -0.0412(2) 0.096(3) Uani 0.50 1 d P B -1
F8 F 0.4973(7) 0.2910(6) 0.0053(2) 0.112(4) Uani 0.50 1 d P B -1
F9 F 0.5704(6) 0.2467(7) -0.0227(5) 0.153(8) Uani 0.50 1 d P B -1
F10 F 0.4794(6) 0.1941(5) -0.0166(4) 0.122(4) Uani 0.50 1 d P B -1
F11 F 0.5044(10) 0.2382(9) -0.06432(18) 0.109(6) Uani 0.50 1 d P B -1
F12 F 0.4292(5) 0.2799(5) -0.0360(3) 0.090(3) Uani 0.50 1 d P B -1
C53 C 0.0277(8) 0.2624(7) -0.1797(3) 0.078(4) Uani 0.50 1 d P C -1
H53A H 0.0721 0.2788 -0.1792 0.094 Uiso 0.50 1 calc PR C -1
H53B H 0.0150 0.2568 -0.2024 0.094 Uiso 0.50 1 calc PR C -1
Cl1 Cl -0.0202(5) 0.3141(5) -0.1621(3) 0.119(4) Uani 0.50 1 d P C -1
Cl2 Cl 0.0238(2) 0.1838(2) -0.15833(15) 0.0430(10) Uani 0.50 1 d P C -1
O1 O -0.04351(17) 0.30105(16) 0.10958(10) 0.0531(10) Uani 1 1 d . D -1

loop_
_atom_site_aniso_label
_atom_site_aniso_U_11
_atom_site_aniso_U_22
_atom_site_aniso_U_33
_atom_site_aniso_U_23
_atom_site_aniso_U_13
_atom_site_aniso_U_12
Ir1 0.01463(7) 0.01367(7) 0.01385(7) -0.00166(4) 0.00117(4) 0.00099(4)
P1 0.0182(4) 0.0167(4) 0.0158(4) -0.0006(3) 0.0012(3) 0.0008(3)
P2 0.0144(4) 0.0171(4) 0.0157(4) -0.0016(3) 0.0006(3) 0.0007(3)
N1 0.0176(14) 0.0190(14) 0.0218(15) 0.0028(12) 0.0027(11) 0.0020(11)
N2 0.0144(14) 0.0229(15) 0.0208(15) -0.0038(12) -0.0018(11) 0.0003(11)
C1 0.027(2) 0.028(2) 0.031(2) -0.0065(16) -0.0022(16) 0.0040(16)
C2 0.0204(19) 0.038(2) 0.035(2) -0.0018(18) 0.0024(16) 0.0049(16)
C3 0.023(2) 0.036(2) 0.037(2) 0.0036(18) 0.0083(17) 0.0105(16)
C4 0.031(2) 0.028(2) 0.028(2) -0.0024(16) 0.0100(16) 0.0075(16)
C5 0.0258(19) 0.0168(17) 0.0206(18) 0.0029(13) 0.0051(14) 0.0031(14)
C6 0.0262(19) 0.0177(17) 0.0170(17) 0.0021(13) 0.0019(14) -0.0005(14)
C7 0.036(2) 0.0178(17) 0.0219(19) -0.0038(14) 0.0054(16) 0.0028(15)
C8 0.041(2) 0.0188(18) 0.0191(19) -0.0032(14) -0.0009(16) -0.0028(16)
C9 0.031(2) 0.0249(19) 0.0205(19) 0.0022(15) -0.0021(15) -0.0082(15)
C10 0.0271(19) 0.0214(18) 0.0188(18) 0.0010(14) 0.0040(14) 0.0000(14)
C11 0.0281(19) 0.0112(15) 0.0173(17) -0.0006(12) 0.0033(14) -0.0031(13)
C12 0.0174(17) 0.0275(19) 0.0217(18) -0.0059(14) -0.0014(13) 0.0001(14)
C13 0.024(2) 0.047(3) 0.0195(19) -0.0067(17) -0.0012(15) 0.0117(17)
C14 0.0161(18) 0.054(3) 0.026(2) -0.0031(18) 0.0023(15) 0.0024(17)
C15 0.0200(19) 0.044(2) 0.028(2) -0.0007(17) 0.0044(15) -0.0015(17)
C16 0.0232(18) 0.030(2) 0.0172(18) -0.0048(14) -0.0012(14) -0.0039(15)
C17 0.0234(18) 0.0239(18) 0.0176(17) -0.0045(14) 0.0029(14) -0.0053(14)
C18 0.033(2) 0.034(2) 0.0193(19) -0.0003(16) 0.0053(15) -0.0107(17)
C19 0.047(3) 0.028(2) 0.0193(19) 0.0020(15) 0.0034(17) -0.0072(18)
C20 0.045(3) 0.0212(19) 0.026(2) -0.0014(15) -0.0028(17) 0.0034(17)
C21 0.029(2) 0.0230(19) 0.0229(19) -0.0025(14) 0.0021(15) 0.0046(15)
C22 0.0240(18) 0.0193(17) 0.0143(16) -0.0040(13) 0.0015(13) -0.0023(13)
C23 0.0187(17) 0.0165(17) 0.029(2) -0.0030(14) 0.0018(14) -0.0027(13)
C24 0.027(2) 0.026(2) 0.029(2) 0.0015(16) 0.0038(16) -0.0010(15)
C25 0.027(2) 0.0220(19) 0.047(3) 0.0050(18) 0.0045(18) -0.0031(15)
C26 0.0223(19) 0.0224(19) 0.045(2) -0.0059(17) 0.0003(17) -0.0022(15)
C27 0.0224(18) 0.0236(19) 0.028(2) -0.0053(15) -0.0007(15) -0.0003(14)
C28 0.0177(17) 0.0152(16) 0.0257(19) -0.0022(13) 0.0013(14) -0.0029(13)
C29 0.0232(18) 0.0218(18) 0.0183(18) 0.0029(13) 0.0044(14) 0.0026(14)
C30 0.029(2) 0.035(2) 0.0210(19) -0.0012(16) 0.0051(15) -0.0032(16)
C31 0.036(2) 0.052(3) 0.021(2) -0.0111(18) 0.0038(17) 0.003(2)
C32 0.030(2) 0.069(3) 0.023(2) -0.005(2) 0.0060(17) 0.010(2)
C33 0.018(2) 0.078(4) 0.040(3) -0.015(2) -0.0002(18) 0.001(2)
C34 0.0213(19) 0.050(3) 0.030(2) -0.0130(19) 0.0000(16) 0.0019(18)
C35 0.0193(17) 0.0271(19) 0.0223(19) 0.0045(14) 0.0017(14) 0.0017(14)
C36 0.0241(19) 0.030(2) 0.025(2) 0.0022(16) -0.0025(15) 0.0033(15)
C37 0.025(2) 0.043(2) 0.027(2) 0.0057(18) -0.0042(16) -0.0005(17)
C38 0.025(2) 0.045(3) 0.038(2) 0.015(2) -0.0038(17) 0.0032(18)
C39 0.030(2) 0.029(2) 0.053(3) 0.012(2) 0.000(2) 0.0076(17)
C40 0.029(2) 0.024(2) 0.036(2) 0.0053(16) -0.0003(17) 0.0010(16)
C41 0.0167(16) 0.0220(17) 0.0147(16) -0.0049(13) -0.0008(12) 0.0017(13)
C42 0.0243(19) 0.0245(19) 0.0235(19) 0.0018(15) 0.0023(14) 0.0010(14)
C43 0.028(2) 0.0227(19) 0.029(2) -0.0028(15) 0.0011(16) 0.0089(15)
C44 0.0217(18) 0.033(2) 0.0233(19) -0.0059(16) 0.0046(15) 0.0038(15)
C45 0.0261(19) 0.028(2) 0.0221(19) -0.0009(15) 0.0061(15) -0.0008(15)
C46 0.0263(19) 0.0203(18) 0.0213(18) -0.0016(14) 0.0023(14) 0.0015(14)
C47 0.0226(18) 0.0230(18) 0.0172(17) -0.0064(13) -0.0047(13) 0.0045(14)
C48 0.0243(19) 0.032(2) 0.027(2) -0.0042(16) -0.0018(15) 0.0016(16)
C49 0.019(2) 0.049(3) 0.040(3) -0.008(2) -0.0102(17) 0.0000(18)
C50 0.035(2) 0.046(3) 0.028(2) -0.0013(19) -0.0125(18) 0.0131(19)
C51 0.037(2) 0.041(2) 0.024(2) 0.0029(17) -0.0050(17) 0.0091(19)
C52 0.0251(19) 0.031(2) 0.024(2) 0.0002(15) -0.0019(15) 0.0037(15)
P3 0.0231(7) 0.019(2) 0.0263(7) 0.001(3) 0.003(3) 0.0026(9)
F1 0.030(4) 0.041(4) 0.156(10) 0.035(6) -0.028(6) 0.005(3)
F2 0.058(7) 0.022(5) 0.042(8) -0.004(5) 0.011(4) 0.002(4)
F3 0.099(8) 0.042(5) 0.026(3) -0.001(2) 0.008(3) -0.030(4)
F4 0.033(4) 0.030(3) 0.086(6) 0.005(4) -0.024(4) -0.001(2)
F5 0.021(4) 0.017(4) 0.042(7) 0.008(4) -0.008(3) -0.002(3)
F6 0.131(12) 0.042(5) 0.047(3) 0.000(4) 0.054(5) -0.006(6)
P4 0.0364(12) 0.033(4) 0.0326(10) -0.0017(10) 0.0004(13) -0.001(4)
F7 0.166(10) 0.061(5) 0.062(5) 0.003(4) 0.009(6) -0.045(6)
F8 0.178(12) 0.116(8) 0.044(5) -0.012(5) 0.005(6) 0.015(8)
F9 0.055(6) 0.142(12) 0.261(19) -0.111(11) -0.074(9) 0.048(7)
F10 0.165(12) 0.049(6) 0.153(13) 0.041(8) 0.018(11) -0.029(6)
F11 0.083(7) 0.162(16) 0.083(5) -0.086(9) 0.041(9) -0.041(9)
F12 0.051(5) 0.089(7) 0.132(10) -0.005(6) -0.016(6) 0.025(5)
C53 0.114(13) 0.075(10) 0.045(7) -0.004(6) -0.002(7) -0.016(8)
Cl1 0.125(7) 0.090(6) 0.141(8) 0.001(5) -0.033(6) -0.015(5)
Cl2 0.041(2) 0.0241(18) 0.064(2) -0.0197(16) 0.0136(17) -0.0076(14)
O1 0.048(2) 0.0403(19) 0.071(3) -0.0168(18) 0.0234(18) -0.0103(16)

loop_
_atom_type_symbol
_atom_type_description
_atom_type_scat_dispersion_real
_atom_type_scat_dispersion_imag
_atom_type_scat_source
C C 0.0033 0.0016 'International Tables Vol C Tables 4.2.6.8 and 6.1.1.4'
H H 0.0000 0.0000 'International Tables Vol C Tables 4.2.6.8 and 6.1.1.4'
N N 0.0061 0.0033 'International Tables Vol C Tables 4.2.6.8 and 6.1.1.4'
P P 0.1023 0.0942 'International Tables Vol C Tables 4.2.6.8 and 6.1.1.4'
Ir Ir -1.4442 7.9887 'International Tables Vol C Tables 4.2.6.8 and 6.1.1.4'
F F 0.0171 0.0103 'International Tables Vol C Tables 4.2.6.8 and 6.1.1.4'
Cl Cl 0.1484 0.1585 'International Tables Vol C Tables 4.2.6.8 and 6.1.1.4'
O O 0.0106 0.0060 'International Tables Vol C Tables 4.2.6.8 and 6.1.1.4'

loop_
_geom_angle_atom_site_label_1
_geom_angle_atom_site_label_2
_geom_angle_atom_site_label_3
_geom_angle
C22 Ir1 C11 84.26(13)
C22 Ir1 N1 90.87(13)
C11 Ir1 N1 79.40(13)
C22 Ir1 N2 79.29(13)
C11 Ir1 N2 90.14(13)
N1 Ir1 N2 166.36(12)
C22 Ir1 P2 97.15(10)
C11 Ir1 P2 178.24(10)
N1 Ir1 P2 101.61(9)
N2 Ir1 P2 89.09(8)
C22 Ir1 P1 178.48(10)
C11 Ir1 P1 94.30(10)
N1 Ir1 P1 88.40(8)
N2 Ir1 P1 101.20(9)
P2 Ir1 P1 84.30(3)
C29 P1 C23 102.44(17)
C29 P1 C35 104.65(17)
C23 P1 C35 107.15(17)
C29 P1 Ir1 114.08(12)
C23 P1 Ir1 108.84(13)
C35 P1 Ir1 118.33(12)
C28 P2 C47 107.03(17)
C28 P2 C41 102.89(16)
C47 P2 C41 105.00(16)
C28 P2 Ir1 109.00(12)
C47 P2 Ir1 116.91(11)
C41 P2 Ir1 114.85(11)
C1 N1 C5 118.1(3)
C1 N1 Ir1 125.8(3)
C5 N1 Ir1 116.1(2)
C12 N2 C16 119.3(3)
C12 N2 Ir1 125.4(3)
C16 N2 Ir1 115.3(2)
N1 C1 C2 123.8(4)
N1 C1 H1 118.1
C2 C1 H1 118.1
C1 C2 C3 118.0(4)
C1 C2 H2 121.0
C3 C2 H2 121.0
C4 C3 C2 119.1(4)
C4 C3 H3 120.5
C2 C3 H3 120.5
C3 C4 C5 120.6(4)
C3 C4 H4 119.7
C5 C4 H4 119.7
N1 C5 C4 120.5(3)
N1 C5 C6 115.0(3)
C4 C5 C6 124.5(3)
C7 C6 C11 121.0(3)
C7 C6 C5 123.8(3)
C11 C6 C5 115.1(3)
C8 C7 C6 119.9(3)
C8 C7 H7 120.0
C6 C7 H7 120.0
C7 C8 C9 119.6(3)
C7 C8 H8 120.2
C9 C8 H8 120.2
C10 C9 C8 120.4(4)
C10 C9 H9 119.8
C8 C9 H9 119.8
C9 C10 C11 121.6(3)
C9 C10 H10 119.2
C11 C10 H10 119.2
C10 C11 C6 117.4(3)
C10 C11 Ir1 128.1(3)
C6 C11 Ir1 114.4(3)
N2 C12 C13 122.5(4)
N2 C12 H12 118.7
C13 C12 H12 118.7
C14 C13 C12 118.6(4)
C14 C13 H13 120.7
C12 C13 H13 120.7
C15 C14 C13 118.9(4)
C15 C14 H14 120.5
C13 C14 H14 120.5
C14 C15 C16 120.8(4)
C14 C15 H15 119.6
C16 C15 H15 119.6
N2 C16 C15 119.5(4)
N2 C16 C17 115.6(3)
C15 C16 C17 124.8(4)
C18 C17 C22 122.2(4)
C18 C17 C16 123.5(3)
C22 C17 C16 114.3(3)
C19 C18 C17 119.3(4)
C19 C18 H18 120.4
C17 C18 H18 120.4
C18 C19 C20 120.2(4)
C18 C19 H19 119.9
C20 C19 H19 119.9
C19 C20 C21 120.6(4)
C19 C20 H20 119.7
C21 C20 H20 119.7
C20 C21 C22 121.0(4)
C20 C21 H21 119.5
C22 C21 H21 119.5
C21 C22 C17 116.7(3)
C21 C22 Ir1 128.8(3)
C17 C22 Ir1 114.3(3)
C28 C23 C24 119.5(3)
C28 C23 P1 118.9(3)
C24 C23 P1 121.5(3)
C25 C24 C23 120.4(4)
C25 C24 H24 119.8
C23 C24 H24 119.8
C24 C25 C26 120.0(4)
C24 C25 H25 120.0
C26 C25 H25 120.0
C27 C26 C25 120.3(4)
C27 C26 H26 119.9
C25 C26 H26 119.9
C26 C27 C28 120.5(4)
C26 C27 H27 119.8
C28 C27 H27 119.8
C23 C28 C27 119.3(3)
C23 C28 P2 118.3(2)
C27 C28 P2 122.3(3)
C34 C29 C30 118.3(3)
C34 C29 P1 120.4(3)
C30 C29 P1 120.9(3)
C31 C30 C29 120.6(4)
C31 C30 H30 119.7
C29 C30 H30 119.7
C32 C31 C30 120.6(4)
C32 C31 H31 119.7
C30 C31 H31 119.7
C33 C32 C31 119.3(4)
C33 C32 H32 120.3
C31 C32 H32 120.3
C32 C33 C34 120.8(4)
C32 C33 H33 119.6
C34 C33 H33 119.6
C29 C34 C33 120.3(4)
C29 C34 H34 119.8
C33 C34 H34 119.8
C40 C35 C36 118.4(4)
C40 C35 P1 123.7(3)
C36 C35 P1 117.8(3)
C37 C36 C35 120.9(4)
C37 C36 H36 119.5
C35 C36 H36 119.5
C38 C37 C36 119.9(4)
C38 C37 H37 120.1
C36 C37 H37 120.1
C39 C38 C37 119.8(4)
C39 C38 H38 120.1
C37 C38 H38 120.1
C38 C39 C40 120.6(4)
C38 C39 H39 119.7
C40 C39 H39 119.7
C35 C40 C39 120.3(4)
C35 C40 H40 119.9
C39 C40 H40 119.9
C46 C41 C42 118.5(3)
C46 C41 P2 119.1(3)
C42 C41 P2 122.3(3)
C43 C42 C41 120.2(3)
C43 C42 H42 119.9
C41 C42 H42 119.9
C44 C43 C42 120.8(3)
C44 C43 H43 119.6
C42 C43 H43 119.6
C45 C44 C43 119.0(3)
C45 C44 H44 120.5
C43 C44 H44 120.5
C44 C45 C46 120.9(4)
C44 C45 H45 119.5
C46 C45 H45 119.5
C45 C46 C41 120.4(3)
C45 C46 H46 119.8
C41 C46 H46 119.8
C48 C47 C52 118.8(3)
C48 C47 P2 123.4(3)
C52 C47 P2 117.2(3)
C47 C48 C49 119.7(4)
C47 C48 H48 120.2
C49 C48 H48 120.2
C50 C49 C48 120.6(4)
C50 C49 H49 119.7
C48 C49 H49 119.7
C51 C50 C49 120.1(4)
C51 C50 H50 120.0
C49 C50 H50 120.0
C50 C51 C52 119.6(4)
C50 C51 H51 120.2
C52 C51 H51 120.2
C51 C52 C47 121.1(4)
C51 C52 H52 119.4
C47 C52 H52 119.4
F6 P3 F4 89.7(6)
F6 P3 F1 90.7(7)
F4 P3 F1 179.4(12)
F6 P3 F3 178.7(13)
F4 P3 F3 89.3(6)
F1 P3 F3 90.2(6)
F6 P3 F5 91.2(11)
F4 P3 F5 89.8(10)
F1 P3 F5 90.6(11)
F3 P3 F5 89.7(10)
F6 P3 F2 90.4(11)
F4 P3 F2 89.1(11)
F1 P3 F2 90.5(11)
F3 P3 F2 88.7(11)
F5 P3 F2 178.0(12)
F9 P4 F11 93.4(11)
F9 P4 F8 88.5(9)
F11 P4 F8 174.0(9)
F9 P4 F10 92.7(9)
F11 P4 F10 92.8(10)
F8 P4 F10 92.8(9)
F9 P4 F7 88.7(9)
F11 P4 F7 87.6(8)
F8 P4 F7 86.7(5)
F10 P4 F7 178.5(11)
F9 P4 F12 176.8(10)
F11 P4 F12 86.7(10)
F8 P4 F12 91.1(8)
F10 P4 F12 90.5(8)
F7 P4 F12 88.1(7)
Cl1 C53 Cl2 109.9(8)
Cl1 C53 H53A 109.7
Cl2 C53 H53A 109.7
Cl1 C53 H53B 109.7
Cl2 C53 H53B 109.7
H53A C53 H53B 108.2

loop_
_geom_bond_atom_site_label_1
_geom_bond_atom_site_label_2
_geom_bond_distance
Ir1 C22 2.057(3)
Ir1 C11 2.060(3)
Ir1 N1 2.068(3)
Ir1 N2 2.070(3)
Ir1 P2 2.3523(9)
Ir1 P1 2.3573(9)
P1 C29 1.831(4)
P1 C23 1.831(4)
P1 C35 1.835(4)
P2 C28 1.833(4)
P2 C47 1.834(4)
P2 C41 1.839(3)
N1 C1 1.341(5)
N1 C5 1.371(5)
N2 C12 1.338(5)
N2 C16 1.364(5)
C1 C2 1.384(5)
C1 H1 0.9500
C2 C3 1.391(6)
C2 H2 0.9500
C3 C4 1.373(6)
C3 H3 0.9500
C4 C5 1.392(5)
C4 H4 0.9500
C5 C6 1.456(5)
C6 C7 1.401(5)
C6 C11 1.418(5)
C7 C8 1.385(6)
C7 H7 0.9500
C8 C9 1.395(6)
C8 H8 0.9500
C9 C10 1.390(5)
C9 H9 0.9500
C10 C11 1.391(5)
C10 H10 0.9500
C12 C13 1.395(5)
C12 H12 0.9500
C13 C14 1.377(6)
C13 H13 0.9500
C14 C15 1.375(6)
C14 H14 0.9500
C15 C16 1.400(5)
C15 H15 0.9500
C16 C17 1.461(5)
C17 C18 1.397(5)
C17 C22 1.418(5)
C18 C19 1.383(6)
C18 H18 0.9500
C19 C20 1.385(6)
C19 H19 0.9500
C20 C21 1.400(6)
C20 H20 0.9500
C21 C22 1.403(5)
C21 H21 0.9500
C23 C28 1.403(5)
C23 C24 1.406(5)
C24 C25 1.383(6)
C24 H24 0.9500
C25 C26 1.397(6)
C25 H25 0.9500
C26 C27 1.378(6)
C26 H26 0.9500
C27 C28 1.407(5)
C27 H27 0.9500
C29 C34 1.391(5)
C29 C30 1.393(5)
C30 C31 1.385(5)
C30 H30 0.9500
C31 C32 1.380(6)
C31 H31 0.9500
C32 C33 1.370(6)
C32 H32 0.9500
C33 C34 1.394(6)
C33 H33 0.9500
C34 H34 0.9500
C35 C40 1.389(5)
C35 C36 1.398(5)
C36 C37 1.393(5)
C36 H36 0.9500
C37 C38 1.382(6)
C37 H37 0.9500
C38 C39 1.377(7)
C38 H38 0.9500
C39 C40 1.397(6)
C39 H39 0.9500
C40 H40 0.9500
C41 C46 1.391(5)
C41 C42 1.397(5)
C42 C43 1.387(5)
C42 H42 0.9500
C43 C44 1.381(6)
C43 H43 0.9500
C44 C45 1.380(5)
C44 H44 0.9500
C45 C46 1.385(5)
C45 H45 0.9500
C46 H46 0.9500
C47 C48 1.387(5)
C47 C52 1.397(5)
C48 C49 1.401(6)
C48 H48 0.9500
C49 C50 1.382(7)
C49 H49 0.9500
C50 C51 1.373(6)
C50 H50 0.9500
C51 C52 1.390(5)
C51 H51 0.9500
C52 H52 0.9500
P3 F6 1.573(6)
P3 F4 1.576(10)
P3 F1 1.580(10)
P3 F3 1.595(6)
P3 F5 1.605(11)
P3 F2 1.605(11)
P4 F9 1.505(16)
P4 F11 1.551(8)
P4 F8 1.555(9)
P4 F10 1.559(9)
P4 F7 1.578(9)
P4 F12 1.585(15)
C53 Cl1 1.648(18)
C53 Cl2 1.872(15)
C53 H53A 0.9900
C53 H53B 0.9900
